data_4100241
_journal_name_full 'Journal of the American Chemical Society'
_journal_year 2005
_chemical_formula_sum 'C34.5 H42 N2 O8.5'
_chemical_formula_weight 620.70
_space_group_IT_number 2
_symmetry_cell_setting triclinic
_symmetry_space_group_name_Hall '-P 1'
_symmetry_space_group_name_H-M 'P -1'
_cell_angle_alpha 87.720(2)
_cell_angle_beta 78.039(2)
_cell_angle_gamma 79.337(2)
_cell_formula_units_Z 2
_cell_length_a 9.0359(4)
_cell_length_b 12.6771(6)
_cell_length_c 14.4654(7)
_cell_measurement_temperature 153(2)
_cell_volume 1593.03(13)
_diffrn_ambient_temperature 153(2)
_exptl_crystal_density_diffrn 1.294
_cod_depositor_comments
;
The following automatic conversions were performed:
'_symmetry_cell_setting' value 'Triclinic' changed to 'triclinic'
according to '/home/saulius/struct/CIF-dictionaries/cif_core.dic'
dictionary named 'cif_core.dic' version 2.4.1 from 2010-06-29.

Automatic conversion script
Id: cif_fix_enum 1527 2010-12-29 10:47:43Z saulius 
;
_cod_original_formula_sum 'C34.50 H42 N2 O8.50'
_cod_database_code 4100241

loop_
_symmetry_equiv_pos_as_xyz
'x, y, z'
'-x, -y, -z'

loop_
_atom_site_label
_atom_site_type_symbol
_atom_site_fract_x
_atom_site_fract_y
_atom_site_fract_z
_atom_site_U_iso_or_equiv
_atom_site_adp_type
_atom_site_occupancy
_atom_site_symmetry_multiplicity
_atom_site_calc_flag
_atom_site_refinement_flags
_atom_site_disorder_assembly
_atom_site_disorder_group
N1 N 0.5746(4) 0.3576(3) 0.6039(2) 0.0267(10) Uani 1 1 d . . .
C2 C 0.4944(6) 0.2807(3) 0.5948(3) 0.0267(12) Uani 1 1 d . . .
C3 C 0.5811(5) 0.1723(3) 0.5589(3) 0.0287(12) Uani 1 1 d . . .
H3 H 0.5165 0.1416 0.5267 0.034 Uiso 1 1 d R . .
C4 C 0.6107(5) 0.1001(3) 0.6429(3) 0.0316(12) Uani 1 1 d . . .
H4A H 0.6222 0.0261 0.6263 0.038 Uiso 1 1 d R . .
H4B H 0.5231 0.1163 0.6938 0.038 Uiso 1 1 d R . .
C5 C 0.7517(5) 0.1162(3) 0.6776(3) 0.0282(12) Uani 1 1 d . . .
C6 C 0.7862(6) 0.0659(3) 0.7599(3) 0.0350(13) Uani 1 1 d . . .
C7 C 0.9238(6) 0.0673(4) 0.7896(3) 0.0351(13) Uani 1 1 d . . .
C8 C 1.0268(6) 0.1225(3) 0.7325(3) 0.0338(13) Uani 1 1 d . . .
C9 C 0.9953(6) 0.1733(3) 0.6506(3) 0.0301(12) Uani 1 1 d . . .
C10 C 0.8569(6) 0.1733(3) 0.6237(3) 0.0266(12) Uani 1 1 d . . .
C11 C 0.8185(5) 0.2346(3) 0.5375(3) 0.0267(12) Uani 1 1 d . . .
H11 H 0.9145 0.2343 0.4940 0.032 Uiso 1 1 d R . .
C12 C 0.7381(5) 0.3515(3) 0.5569(3) 0.0272(12) Uani 1 1 d . . .
H12 H 0.7395 0.3874 0.4971 0.033 Uiso 1 1 d R . .
C13 C 0.8185(5) 0.4131(3) 0.6135(3) 0.0289(12) Uani 1 1 d . . .
H13A H 0.9227 0.4124 0.5810 0.035 Uiso 1 1 d R . .
H13B H 0.8203 0.3781 0.6735 0.035 Uiso 1 1 d R . .
C14 C 0.7377(5) 0.5269(3) 0.6281(3) 0.0260(12) Uani 1 1 d . . .
C15 C 0.8162(6) 0.6120(3) 0.6297(3) 0.0296(12) Uani 1 1 d . . .
C16 C 0.7397(6) 0.7175(3) 0.6406(3) 0.0290(12) Uani 1 1 d . . .
C17 C 0.5818(5) 0.7376(3) 0.6461(3) 0.0272(12) Uani 1 1 d . . .
C18 C 0.5022(6) 0.6553(3) 0.6424(3) 0.0292(12) Uani 1 1 d . . .
C19 C 0.5796(5) 0.5486(3) 0.6357(3) 0.0244(11) Uani 1 1 d . . .
C20 C 0.4853(5) 0.4606(3) 0.6465(3) 0.0301(12) Uani 1 1 d . . .
H20 H 0.4016 0.4835 0.6147 0.036 Uiso 1 1 d R . .
N21 N 0.7238(4) 0.1821(3) 0.4888(2) 0.0295(10) Uani 1 1 d . . .
O22 O 0.3533(4) 0.2936(2) 0.6234(2) 0.0363(9) Uani 1 1 d . . .
C23 C 0.8048(5) 0.0769(3) 0.4473(3) 0.0360(13) Uani 1 1 d . . .
H23A H 0.8969 0.0858 0.4032 0.054 Uiso 1 1 d R . .
H23B H 0.8309 0.0290 0.4969 0.054 Uiso 1 1 d R . .
H23C H 0.7387 0.0475 0.4153 0.054 Uiso 1 1 d R . .
O24 O 0.6787(4) 0.0093(2) 0.8141(2) 0.0442(9) Uani 1 1 d . . .
C25 C 0.5721(6) 0.0754(4) 0.8852(3) 0.0627(17) Uani 1 1 d . . .
H25A H 0.5003 0.0340 0.9203 0.094 Uiso 1 1 d R . .
H25B H 0.6259 0.1019 0.9274 0.094 Uiso 1 1 d R . .
H25C H 0.5177 0.1347 0.8552 0.094 Uiso 1 1 d R . .
C26 C 0.9590(6) 0.0103(4) 0.8774(3) 0.0549(16) Uani 1 1 d . . .
H26C H 1.0679 -0.0120 0.8719 0.082 Uiso 1 1 d R . .
H26A H 0.9078 -0.0503 0.8883 0.082 Uiso 1 1 d R . .
H26B H 0.9170 0.0585 0.9297 0.082 Uiso 1 1 d R . .
O27 O 1.1689(4) 0.1243(2) 0.7556(2) 0.0405(9) Uani 1 1 d . . .
C28 C 1.1604(6) 0.2102(4) 0.8210(3) 0.0587(16) Uani 1 1 d . . .
H28A H 1.2604 0.2083 0.8347 0.088 Uiso 1 1 d R . .
H28B H 1.1272 0.2782 0.7931 0.088 Uiso 1 1 d R . .
H28C H 1.0887 0.2007 0.8783 0.088 Uiso 1 1 d R . .
O29 O 1.1004(4) 0.2260(2) 0.5933(2) 0.0346(9) Uani 1 1 d . . .
O30 O 0.9765(4) 0.5912(2) 0.6170(2) 0.0362(9) Uani 1 1 d . . .
C31 C 1.0350(6) 0.5475(4) 0.6975(3) 0.0539(15) Uani 1 1 d . . .
H31A H 1.1453 0.5365 0.6823 0.081 Uiso 1 1 d R . .
H31B H 0.9973 0.5957 0.7501 0.081 Uiso 1 1 d R . .
H31C H 1.0025 0.4800 0.7137 0.081 Uiso 1 1 d R . .
C32 C 0.8237(5) 0.8087(3) 0.6481(3) 0.0342(13) Uani 1 1 d . . .
H32C H 0.7625 0.8608 0.6935 0.051 Uiso 1 1 d R . .
H32A H 0.8468 0.8415 0.5871 0.051 Uiso 1 1 d R . .
H32B H 0.9193 0.7797 0.6664 0.051 Uiso 1 1 d R . .
O33 O 0.5059(3) 0.8446(2) 0.6503(2) 0.0358(8) Uani 1 1 d . . .
C34 C 0.4155(5) 0.8752(3) 0.7417(3) 0.0467(14) Uani 1 1 d . . .
H34A H 0.3668 0.9490 0.7395 0.070 Uiso 1 1 d R . .
H34B H 0.3383 0.8313 0.7598 0.070 Uiso 1 1 d R . .
H34C H 0.4807 0.8670 0.7871 0.070 Uiso 1 1 d R . .
O35 O 0.3446(4) 0.6775(2) 0.6501(2) 0.0322(8) Uani 1 1 d . . .
C36 C 0.4214(6) 0.4447(4) 0.7513(3) 0.0423(14) Uani 1 1 d . . .
H36A H 0.3593 0.3899 0.7586 0.051 Uiso 1 1 d R . .
H36B H 0.3583 0.5098 0.7787 0.051 Uiso 1 1 d R . .
O37 O 0.5445(4) 0.4127(2) 0.7981(2) 0.0500(10) Uani 1 1 d . . .
C38 C 0.4971(7) 0.3914(4) 0.8950(3) 0.0662(19) Uani 1 1 d . . .
H38A H 0.4542 0.3269 0.9031 0.079 Uiso 1 1 d R . .
H38B H 0.4206 0.4500 0.9241 0.079 Uiso 1 1 d R . .
C39 C 0.6364(9) 0.3775(4) 0.9411(4) 0.0642(19) Uani 1 1 d . . .
C40 C 0.6378(11) 0.3215(5) 1.0233(5) 0.126(3) Uani 1 1 d . . .
H40 H 0.5537 0.2861 1.0504 0.151 Uiso 1 1 d R . .
C41 C 0.7588(13) 0.3145(6) 1.0704(6) 0.124(4) Uani 1 1 d . . .
H41 H 0.7605 0.2761 1.1289 0.149 Uiso 1 1 d R . .
C42 C 0.8800(11) 0.3615(6) 1.0320(6) 0.108(3) Uani 1 1 d . . .
H42 H 0.9664 0.3547 1.0623 0.130 Uiso 1 1 d R . .
C43 C 0.8823(8) 0.4190(6) 0.9492(5) 0.095(2) Uani 1 1 d . . .
H43 H 0.9661 0.4550 0.9227 0.114 Uiso 1 1 d R . .
C44 C 0.7586(8) 0.4272(5) 0.9035(4) 0.0684(19) Uani 1 1 d . . .
H44 H 0.7588 0.4663 0.8453 0.082 Uiso 1 1 d R . .
O1A O 0.6645(10) -0.1764(6) 0.9328(5) 0.089(3) Uani 0.50 1 d P . .
H1A H 0.6855 -0.1252 0.8967 0.133 Uiso 0.50 1 d PR . .
C2A C 0.7563(16) -0.2716(9) 0.8954(9) 0.121(6) Uani 0.50 1 d P . .
H2AC H 0.8478 -0.2874 0.9211 0.182 Uiso 0.50 1 d PR . .
H2AA H 0.7843 -0.2682 0.8277 0.182 Uiso 0.50 1 d PR . .
H2AB H 0.6976 -0.3278 0.9121 0.182 Uiso 0.50 1 d PR . .
H35 H 0.319(5) 0.736(4) 0.600(3) 0.063(15) Uiso 1 1 d . . .
H29 H 1.203(7) 0.225(4) 0.614(4) 0.11(2) Uiso 1 1 d . . .

loop_
_atom_site_aniso_label
_atom_site_aniso_U_11
_atom_site_aniso_U_22
_atom_site_aniso_U_33
_atom_site_aniso_U_23
_atom_site_aniso_U_13
_atom_site_aniso_U_12
N1 0.022(3) 0.022(2) 0.036(2) -0.0040(18) 0.000(2) -0.010(2)
C2 0.024(3) 0.024(3) 0.032(3) 0.001(2) -0.007(3) -0.004(3)
C3 0.020(3) 0.024(3) 0.043(3) -0.009(2) -0.009(3) -0.003(2)
C4 0.030(3) 0.028(3) 0.037(3) -0.001(2) -0.010(3) -0.003(2)
C5 0.027(3) 0.021(3) 0.036(3) -0.001(2) -0.007(3) -0.002(2)
C6 0.040(4) 0.026(3) 0.037(3) -0.002(2) -0.001(3) -0.009(3)
C7 0.046(4) 0.032(3) 0.032(3) 0.003(2) -0.014(3) -0.013(3)
C8 0.036(4) 0.025(3) 0.045(3) -0.005(3) -0.021(3) -0.001(3)
C9 0.032(4) 0.023(3) 0.036(3) -0.006(2) -0.005(3) -0.006(3)
C10 0.031(4) 0.016(2) 0.034(3) 0.003(2) -0.010(3) -0.005(2)
C11 0.021(3) 0.027(3) 0.032(3) -0.004(2) -0.004(2) -0.004(2)
C12 0.032(3) 0.018(3) 0.032(3) -0.001(2) -0.009(3) -0.002(2)
C13 0.021(3) 0.029(3) 0.037(3) -0.004(2) -0.007(2) -0.006(2)
C14 0.024(3) 0.019(3) 0.035(3) -0.001(2) -0.005(2) -0.004(2)
C15 0.024(3) 0.031(3) 0.034(3) -0.001(2) -0.007(3) -0.004(3)
C16 0.029(3) 0.033(3) 0.026(3) -0.004(2) -0.007(2) -0.007(3)
C17 0.027(4) 0.020(3) 0.033(3) -0.001(2) -0.005(2) -0.001(3)
C18 0.025(4) 0.031(3) 0.035(3) -0.001(2) -0.010(2) -0.007(3)
C19 0.023(3) 0.023(3) 0.027(3) -0.003(2) -0.004(2) -0.004(2)
C20 0.027(3) 0.030(3) 0.034(3) -0.004(2) -0.006(2) -0.008(2)
N21 0.028(3) 0.024(2) 0.038(2) -0.0045(18) -0.010(2) -0.0043(19)
O22 0.026(2) 0.0333(19) 0.052(2) -0.0036(16) -0.0087(19) -0.0087(17)
C23 0.035(3) 0.029(3) 0.043(3) -0.012(2) -0.002(3) -0.006(2)
O24 0.043(3) 0.049(2) 0.042(2) 0.0040(18) -0.0067(19) -0.0122(19)
C25 0.057(4) 0.080(4) 0.048(4) 0.002(3) 0.004(3) -0.022(3)
C26 0.060(4) 0.061(4) 0.052(3) 0.024(3) -0.031(3) -0.016(3)
O27 0.038(2) 0.039(2) 0.050(2) -0.0029(17) -0.0230(19) -0.0043(17)
C28 0.061(4) 0.064(4) 0.060(4) -0.012(3) -0.024(3) -0.019(3)
O29 0.027(2) 0.036(2) 0.045(2) 0.0042(16) -0.0113(19) -0.0107(18)
O30 0.036(2) 0.0328(19) 0.042(2) 0.0005(15) -0.0097(18) -0.0081(17)
C31 0.039(4) 0.060(4) 0.070(4) 0.017(3) -0.029(3) -0.014(3)
C32 0.022(3) 0.033(3) 0.046(3) -0.003(2) 0.000(2) -0.010(2)
O33 0.032(2) 0.0279(19) 0.045(2) -0.0005(15) -0.0052(17) -0.0026(16)
C34 0.041(4) 0.042(3) 0.053(3) -0.012(3) 0.002(3) -0.008(3)
O35 0.029(2) 0.0298(19) 0.038(2) 0.0024(16) -0.0099(17) -0.0045(17)
C36 0.043(4) 0.037(3) 0.048(4) -0.009(3) -0.001(3) -0.017(3)
O37 0.052(3) 0.061(2) 0.033(2) 0.0041(17) -0.0057(19) -0.003(2)
C38 0.113(6) 0.057(4) 0.039(4) -0.001(3) -0.011(4) -0.045(4)
C39 0.119(7) 0.044(4) 0.035(4) 0.003(3) -0.022(4) -0.022(4)
C40 0.263(11) 0.082(5) 0.080(5) 0.041(4) -0.096(6) -0.091(6)
C41 0.236(13) 0.092(6) 0.079(6) 0.038(5) -0.075(7) -0.077(7)
C42 0.148(9) 0.089(6) 0.092(7) -0.001(5) -0.070(6) 0.018(6)
C43 0.084(6) 0.128(6) 0.070(5) -0.015(5) -0.025(5) 0.002(5)
C44 0.074(5) 0.083(5) 0.048(4) -0.002(4) -0.020(4) -0.004(4)
O1A 0.115(8) 0.059(5) 0.088(6) 0.011(5) -0.011(6) -0.018(5)
C2A 0.160(16) 0.060(9) 0.103(11) 0.001(8) 0.019(10) 0.033(10)

loop_
_geom_bond_atom_site_label_1
_geom_bond_atom_site_label_2
_geom_bond_distance
_geom_bond_site_symmetry_2
_geom_bond_publ_flag
N1 C2 1.342(5) . ?
N1 C12 1.482(5) . ?
N1 C20 1.485(5) . ?
C2 O22 1.239(5) . ?
C2 C3 1.504(5) . ?
C3 N21 1.488(5) . ?
C3 C4 1.530(5) . ?
C3 H3 0.9600 . ?
C4 C5 1.512(6) . ?
C4 H4A 0.9601 . ?
C4 H4B 0.9600 . ?
C5 C10 1.392(6) . ?
C5 C6 1.394(6) . ?
C6 C7 1.400(6) . ?
C6 O24 1.403(5) . ?
C7 C8 1.384(6) . ?
C7 C26 1.498(6) . ?
C8 C9 1.381(6) . ?
C8 O27 1.397(5) . ?
C9 O29 1.378(5) . ?
C9 C10 1.386(6) . ?
C10 C11 1.509(6) . ?
C11 N21 1.472(5) . ?
C11 C12 1.535(5) . ?
C11 H11 0.9600 . ?
C12 C13 1.521(5) . ?
C12 H12 0.9599 . ?
C13 C14 1.494(5) . ?
C13 H13A 0.9599 . ?
C13 H13B 0.9599 . ?
C14 C19 1.386(5) . ?
C14 C15 1.399(6) . ?
C15 C16 1.386(5) . ?
C15 O30 1.398(5) . ?
C16 C17 1.388(6) . ?
C16 C32 1.514(5) . ?
C17 C18 1.380(5) . ?
C17 O33 1.399(4) . ?
C18 O35 1.382(5) . ?
C18 C19 1.400(5) . ?
C19 C20 1.509(6) . ?
C20 C36 1.526(6) . ?
C20 H20 0.9601 . ?
N21 C23 1.482(4) . ?
C23 H23A 0.9600 . ?
C23 H23B 0.9600 . ?
C23 H23C 0.9600 . ?
O24 C25 1.431(5) . ?
C25 H25A 0.9600 . ?
C25 H25B 0.9600 . ?
C25 H25C 0.9599 . ?
C26 H26C 0.9600 . ?
C26 H26A 0.9600 . ?
C26 H26B 0.9600 . ?
O27 C28 1.451(5) . ?
C28 H28A 0.9600 . ?
C28 H28B 0.9600 . ?
C28 H28C 0.9599 . ?
O29 H29 1.03(6) . ?
O30 C31 1.427(5) . ?
C31 H31A 0.9600 . ?
C31 H31B 0.9600 . ?
C31 H31C 0.9599 . ?
C32 H32C 0.9599 . ?
C32 H32A 0.9601 . ?
C32 H32B 0.9599 . ?
O33 C34 1.429(5) . ?
C34 H34A 0.9599 . ?
C34 H34B 0.9599 . ?
C34 H34C 0.9601 . ?
O35 H35 1.04(4) . ?
C36 O37 1.408(5) . ?
C36 H36A 0.9600 . ?
C36 H36B 0.9600 . ?
O37 C38 1.410(5) . ?
C38 C39 1.522(7) . ?
C38 H38A 0.9600 . ?
C38 H38B 0.9600 . ?
C39 C40 1.362(7) . ?
C39 C44 1.376(7) . ?
C40 C41 1.391(10) . ?
C40 H40 0.9599 . ?
C41 C42 1.351(10) . ?
C41 H41 0.9600 . ?
C42 C43 1.377(9) . ?
C42 H42 0.9601 . ?
C43 C44 1.397(7) . ?
C43 H43 0.9599 . ?
C44 H44 0.9598 . ?
O1A C2A 1.390(11) . ?
O1A H1A 0.8400 . ?
C2A H2AC 0.9600 . ?
C2A H2AA 0.9601 . ?
C2A H2AB 0.9600 . ?
